data_7210805
loop_
_publ_author_name
'Zhao, Yi'
'Liang, Li-Li'
'Chen, Kai'
'Zhang, Ting'
'Xiao, Xin'
'Zhang, Yun-Qian'
'Tao, Zhu'
'Xue, Sai-Feng'
'Zhu, Qian-Jiang'

_publ_section_title
;
 Inorganic anion-aided coordination of lanthanide metal ions to
 cucurbituril and supramolecular self-assembly: potential applications in
 the separation of light lanthanides
;
_journal_issue 39
_journal_name_full CrystEngComm
_journal_page_first 7987
_journal_paper_doi 10.1039/c3ce40568k
_journal_volume 15
_journal_year 2013
_chemical_formula_sum 'C36 H94 Cd Cl5 N24 O41 Sm'
_chemical_formula_weight 1959.35
_chemical_name_systematic
;
?
;
_space_group_IT_number 2
_symmetry_cell_setting triclinic
_symmetry_space_group_name_Hall '-P 1'
_symmetry_space_group_name_H-M 'P -1'
_atom_sites_solution_hydrogens geom
_atom_sites_solution_primary direct
_atom_sites_solution_secondary difmap
_audit_creation_method SHELXL-97
_cell_angle_alpha 64.1840(10)
_cell_angle_beta 81.023(2)
_cell_angle_gamma 81.956(2)
_cell_formula_units_Z 2
_cell_length_a 15.1400(7)
_cell_length_b 15.7332(7)
_cell_length_c 17.1707(8)
_cell_measurement_temperature 223(2)
_cell_volume 3624.8(3)
_computing_cell_refinement 'SAINT (Bruker, 2005)'
_computing_data_collection 'APEX2 (Bruker, 2005)'
_computing_data_reduction SAINT
_computing_molecular_graphics 'Ortep-3 for Windows (Farrugia, 1997)'
_computing_publication_material 'WinGX (Farrugia, 1999)'
_computing_structure_refinement 'SHELXL97 (Sheldrick, 2008)'
_computing_structure_solution 'SHELXS97 (Sheldrick, 2008)'
_diffrn_ambient_temperature 223(2)
_diffrn_measured_fraction_theta_full 0.986
_diffrn_measured_fraction_theta_max 0.986
_diffrn_measurement_device_type 'Bruker CCD Area Detector'
_diffrn_measurement_method '\f and \w scan'
_diffrn_radiation_monochromator graphite
_diffrn_radiation_source 'fine-focus sealed tube'
_diffrn_radiation_type MoK\a
_diffrn_radiation_wavelength 0.71073
_diffrn_reflns_av_R_equivalents 0.0371
_diffrn_reflns_av_sigmaI/netI 0.0432
_diffrn_reflns_limit_h_max 17
_diffrn_reflns_limit_h_min -17
_diffrn_reflns_limit_k_max 18
_diffrn_reflns_limit_k_min -18
_diffrn_reflns_limit_l_max 20
_diffrn_reflns_limit_l_min -20
_diffrn_reflns_number 37877
_diffrn_reflns_theta_full 25.00
_diffrn_reflns_theta_max 25.00
_diffrn_reflns_theta_min 1.32
_exptl_absorpt_coefficient_mu 1.393
_exptl_absorpt_correction_T_max 0.8289
_exptl_absorpt_correction_T_min 0.7586
_exptl_absorpt_correction_type multi-scan
_exptl_absorpt_process_details 'SADABS (Bruker, 2008)'
_exptl_crystal_colour colorless
_exptl_crystal_density_diffrn 1.795
_exptl_crystal_density_method 'not measured'
_exptl_crystal_description prism
_exptl_crystal_F_000 2002
_exptl_crystal_size_max 0.21
_exptl_crystal_size_mid 0.15
_exptl_crystal_size_min 0.14
_platon_squeeze_details
;
;
_refine_diff_density_max 0.970
_refine_diff_density_min -0.777
_refine_diff_density_rms 0.112
_refine_ls_extinction_method none
_refine_ls_goodness_of_fit_ref 1.064
_refine_ls_hydrogen_treatment constr
_refine_ls_matrix_type full
_refine_ls_number_parameters 758
_refine_ls_number_reflns 12587
_refine_ls_number_restraints 0
_refine_ls_restrained_S_all 1.064
_refine_ls_R_factor_all 0.0575
_refine_ls_R_factor_gt 0.0499
_refine_ls_shift/su_max 0.000
_refine_ls_shift/su_mean 0.000
_refine_ls_structure_factor_coef Fsqd
_refine_ls_weighting_details 'calc w=1/[\s^2^(Fo^2^)+(0.0711P)^2^+10.7091P] where P=(Fo^2^+2Fc^2^)/3'
_refine_ls_weighting_scheme calc
_refine_ls_wR_factor_gt 0.1428
_refine_ls_wR_factor_ref 0.1489
_reflns_number_gt 10587
_reflns_number_total 12587
_reflns_threshold_expression >2sigma(I)
_cod_data_source_file c3ce40568k.txt
_cod_data_source_block p206
_cod_database_code 7210805

loop_
_symmetry_equiv_pos_as_xyz
'x, y, z'
'-x, -y, -z'

loop_
_atom_site_label
_atom_site_type_symbol
_atom_site_fract_x
_atom_site_fract_y
_atom_site_fract_z
_atom_site_U_iso_or_equiv
_atom_site_adp_type
_atom_site_occupancy
_atom_site_symmetry_multiplicity
_atom_site_calc_flag
_atom_site_refinement_flags
_atom_site_disorder_assembly
_atom_site_disorder_group
Cl6 Cl -0.01385(11) 0.30126(13) 0.55075(13) 0.0620(5) Uani 1 1 d . . .
O1W O 0.0621(3) 0.6352(3) 0.6405(3) 0.0446(10) Uani 1 1 d . . .
O2W O 0.1031(3) 0.4810(3) 0.8057(3) 0.0459(10) Uani 1 1 d . . .
O3W O 0.2632(3) 0.7416(3) 0.6073(3) 0.0463(10) Uani 1 1 d . . .
O4W O 0.3723(3) 0.5652(3) 0.6629(3) 0.0476(10) Uani 1 1 d . . .
Sm1 Sm 0.209003(17) 0.58667(2) 0.691926(18) 0.03219(10) Uani 1 1 d . . .
Cl1 Cl 0.62232(14) -0.02910(15) 0.7976(2) 0.0982(9) Uani 1 1 d . A .
Cl2 Cl 0.51202(13) -0.26021(17) 0.84701(18) 0.0872(7) Uani 1 1 d . A .
Cl3 Cl 0.34979(14) -0.0368(2) 0.8351(2) 0.1359(15) Uani 1 1 d . A .
Cl4 Cl 0.5132(11) -0.1655(6) 1.0348(3) 0.157(5) Uani 0.69(2) 1 d P A 1
Cl4' Cl 0.4603(7) -0.2040(11) 1.0312(6) 0.093(5) Uani 0.31(2) 1 d P A 2
Cd1 Cd 0.49451(4) -0.12094(4) 0.88039(4) 0.0731(2) Uani 1 1 d . . .
C1 C 0.2154(3) 0.5950(4) 0.4807(3) 0.0305(11) Uani 1 1 d . . .
C2 C 0.2218(3) 0.6142(4) 0.3378(4) 0.0354(12) Uani 1 1 d . . .
H2 H 0.1800 0.6578 0.2958 0.042 Uiso 1 1 calc R . .
C3 C 0.1814(3) 0.5183(4) 0.4012(3) 0.0347(12) Uani 1 1 d . . .
H3 H 0.1200 0.5164 0.3892 0.042 Uiso 1 1 calc R . .
C4 C 0.3118(4) 0.4865(5) 0.3221(4) 0.0385(13) Uani 1 1 d . . .
C5 C 0.1392(3) 0.4472(4) 0.5671(4) 0.0361(12) Uani 1 1 d . . .
H5A H 0.1131 0.4778 0.6053 0.043 Uiso 1 1 calc R . .
H5B H 0.0904 0.4229 0.5534 0.043 Uiso 1 1 calc R . .
C6 C 0.2348(4) 0.3473(4) 0.4293(4) 0.0436(14) Uani 1 1 d . . .
H6A H 0.1711 0.3361 0.4394 0.052 Uiso 1 1 calc R . .
H6B H 0.2646 0.3178 0.3912 0.052 Uiso 1 1 calc R . .
C7 C 0.2505(3) 0.3686(4) 0.6722(4) 0.0341(12) Uani 1 1 d . . .
C8 C 0.2227(4) 0.2860(4) 0.5955(4) 0.0384(13) Uani 1 1 d . . .
H8 H 0.1689 0.2515 0.6062 0.046 Uiso 1 1 calc R . .
C9 C 0.2919(4) 0.2268(4) 0.6606(4) 0.0359(12) Uani 1 1 d . . .
H9 H 0.2688 0.1662 0.7041 0.043 Uiso 1 1 calc R . .
C10 C 0.3541(4) 0.2527(4) 0.5197(4) 0.0428(14) Uani 1 1 d . . .
C11 C 0.3525(3) 0.2566(4) 0.7766(4) 0.0371(12) Uani 1 1 d . . .
H11A H 0.3279 0.2937 0.8096 0.045 Uiso 1 1 calc R . .
H11B H 0.3423 0.1901 0.8142 0.045 Uiso 1 1 calc R . .
C12 C 0.4474(4) 0.1483(4) 0.6374(4) 0.0417(13) Uani 1 1 d . . .
H12A H 0.4763 0.1274 0.5928 0.050 Uiso 1 1 calc R . .
H12B H 0.4284 0.0920 0.6891 0.050 Uiso 1 1 calc R . .
C13 C 0.4906(3) 0.3303(4) 0.7651(3) 0.0310(11) Uani 1 1 d . . .
C14 C 0.5087(4) 0.1918(4) 0.7440(4) 0.0359(12) Uani 1 1 d . . .
H14 H 0.4984 0.1284 0.7916 0.043 Uiso 1 1 calc R . .
C15 C 0.6028(4) 0.2226(4) 0.7424(4) 0.0374(12) Uani 1 1 d . . .
H15 H 0.6366 0.1740 0.7894 0.045 Uiso 1 1 calc R . .
C16 C 0.5943(4) 0.2151(4) 0.6108(4) 0.0351(12) Uani 1 1 d . . .
C17 C 0.3561(4) 0.6487(4) 0.2216(4) 0.0390(13) Uani 1 1 d . . .
H17A H 0.3883 0.6149 0.1880 0.047 Uiso 1 1 calc R . .
H17B H 0.3162 0.6995 0.1839 0.047 Uiso 1 1 calc R . .
C18 C 0.2601(3) 0.7492(4) 0.3669(4) 0.0376(12) Uani 1 1 d . . .
H18A H 0.2269 0.7888 0.3169 0.045 Uiso 1 1 calc R . .
H18B H 0.2385 0.7698 0.4133 0.045 Uiso 1 1 calc R . .
C19 C 0.1280(3) 0.7424(4) 0.7906(3) 0.0316(11) Uani 1 1 d . . .
C20 C 0.0632(4) 0.8488(4) 0.8491(4) 0.0358(12) Uani 1 1 d . . .
H20 H 0.0534 0.9181 0.8150 0.043 Uiso 1 1 calc R . .
C21 C 0.1620(4) 0.8170(4) 0.8732(4) 0.0367(12) Uani 1 1 d . . .
H21 H 0.1986 0.8716 0.8531 0.044 Uiso 1 1 calc R . .
C22 C 0.0644(4) 0.7716(4) 1.0008(4) 0.0433(14) Uani 1 1 d . . .
C23 C 0.2849(3) 0.7143(4) 0.8250(4) 0.0339(12) Uani 1 1 d . . .
H23A H 0.3008 0.7095 0.7694 0.041 Uiso 1 1 calc R . .
H23B H 0.3255 0.7561 0.8277 0.041 Uiso 1 1 calc R . .
C24 C 0.2265(4) 0.7298(4) 1.0200(4) 0.0414(13) Uani 1 1 d . . .
H24A H 0.2763 0.7702 0.9913 0.050 Uiso 1 1 calc R . .
H24B H 0.2075 0.7323 1.0763 0.050 Uiso 1 1 calc R . .
C25 C 0.2890(3) 0.5409(4) 0.8908(3) 0.0311(11) Uani 1 1 d . . .
C26 C 0.3265(3) 0.6060(4) 0.9793(3) 0.0338(12) Uani 1 1 d . . .
H26 H 0.3838 0.6337 0.9719 0.041 Uiso 1 1 calc R . .
C27 C 0.3352(3) 0.4964(4) 1.0273(3) 0.0326(11) Uani 1 1 d . . .
H27 H 0.3978 0.4716 1.0391 0.039 Uiso 1 1 calc R . .
C28 C 0.2348(3) 0.5577(4) 1.1108(4) 0.0355(12) Uani 1 1 d . . .
C29 C 0.3207(4) 0.3691(4) 0.9768(4) 0.0379(13) Uani 1 1 d . . .
H29A H 0.3277 0.3702 0.9187 0.046 Uiso 1 1 calc R . .
H29B H 0.3772 0.3413 1.0023 0.046 Uiso 1 1 calc R . .
C30 C 0.2681(4) 0.3849(5) 1.1794(4) 0.0424(14) Uani 1 1 d . . .
H30A H 0.2433 0.3935 1.2319 0.051 Uiso 1 1 calc R . .
H30B H 0.3279 0.3515 1.1891 0.051 Uiso 1 1 calc R . .
C31 C 0.1916(4) 0.2804(4) 0.9962(4) 0.0374(12) Uani 1 1 d . . .
C32 C 0.2437(3) 0.2649(4) 1.1236(3) 0.0360(12) Uani 1 1 d . . .
H32 H 0.3002 0.2279 1.1454 0.043 Uiso 1 1 calc R . .
C33 C 0.1656(4) 0.1995(4) 1.1476(4) 0.0371(12) Uani 1 1 d . . .
H33 H 0.1857 0.1320 1.1805 0.045 Uiso 1 1 calc R . .
C34 C 0.1291(3) 0.3058(4) 1.2126(4) 0.0364(12) Uani 1 1 d . . .
C35 C -0.0820(4) 0.8408(4) 0.9479(4) 0.0439(14) Uani 1 1 d . . .
H35A H -0.0950 0.9069 0.9074 0.053 Uiso 1 1 calc R . .
H35B H -0.0965 0.8364 1.0071 0.053 Uiso 1 1 calc R . .
C36 C -0.0223(3) 0.8146(4) 0.7508(4) 0.0365(12) Uani 1 1 d . . .
H36A H -0.0393 0.8829 0.7250 0.044 Uiso 1 1 calc R . .
H36B H -0.0027 0.7958 0.7030 0.044 Uiso 1 1 calc R . .
N1 N 0.2410(3) 0.6510(3) 0.3970(3) 0.0351(10) Uani 1 1 d . . .
N2 N 0.1814(3) 0.5179(3) 0.4862(3) 0.0365(10) Uani 1 1 d . . .
N3 N 0.3022(3) 0.5834(4) 0.2957(3) 0.0377(11) Uani 1 1 d . . .
N4 N 0.2430(3) 0.4487(4) 0.3846(3) 0.0385(11) Uani 1 1 d . . .
N5 N 0.2013(3) 0.3693(3) 0.6123(3) 0.0376(10) Uani 1 1 d . . .
N6 N 0.3043(3) 0.2878(3) 0.7014(3) 0.0322(10) Uani 1 1 d . . .
N7 N 0.2724(3) 0.3013(4) 0.5117(3) 0.0414(11) Uani 1 1 d . . .
N8 N 0.3687(3) 0.2108(3) 0.6056(3) 0.0387(11) Uani 1 1 d . . .
N9 N 0.4467(3) 0.2651(3) 0.7564(3) 0.0347(10) Uani 1 1 d . . .
N10 N 0.5804(3) 0.3103(4) 0.7542(3) 0.0379(11) Uani 1 1 d . . .
N11 N 0.5130(3) 0.1914(3) 0.6599(3) 0.0387(11) Uani 1 1 d . . .
N12 N 0.6459(3) 0.2359(3) 0.6580(3) 0.0353(10) Uani 1 1 d . . .
N13 N 0.0524(3) 0.7964(3) 0.8007(3) 0.0332(10) Uani 1 1 d . . .
N14 N 0.1936(3) 0.7560(3) 0.8281(3) 0.0343(10) Uani 1 1 d . . .
N15 N 0.0116(3) 0.8158(3) 0.9350(3) 0.0367(10) Uani 1 1 d . . .
N16 N 0.1518(3) 0.7668(4) 0.9665(3) 0.0436(12) Uani 1 1 d . . .
N17 N 0.2977(3) 0.6217(3) 0.8949(3) 0.0386(11) Uani 1 1 d . . .
N18 N 0.3047(3) 0.4655(3) 0.9683(3) 0.0360(10) Uani 1 1 d . . .
N19 N 0.2574(3) 0.6337(4) 1.0346(3) 0.0418(11) Uani 1 1 d . . .
N20 N 0.2763(3) 0.4768(4) 1.1067(3) 0.0400(11) Uani 1 1 d . . .
N21 N 0.2510(3) 0.3097(3) 1.0291(3) 0.0377(11) Uani 1 1 d . . .
N22 N 0.1394(3) 0.2170(4) 1.0642(3) 0.0383(11) Uani 1 1 d . . .
N23 N 0.2108(3) 0.3268(4) 1.1652(3) 0.0386(11) Uani 1 1 d . . .
N24 N 0.0998(3) 0.2337(3) 1.1998(3) 0.0371(10) Uani 1 1 d . . .
O1 O 0.2210(2) 0.6125(3) 0.5438(2) 0.0391(9) Uani 1 1 d . . .
O2 O 0.2445(3) 0.4303(3) 0.6991(3) 0.0418(9) Uani 1 1 d . . .
O3 O 0.4530(2) 0.3975(3) 0.7805(3) 0.0382(9) Uani 1 1 d . . .
O4 O 0.3716(3) 0.4435(3) 0.2929(3) 0.0502(11) Uani 1 1 d . . .
O5 O 0.4056(3) 0.2438(4) 0.4613(3) 0.0607(12) Uani 1 1 d . . .
O6 O 0.6167(3) 0.2135(3) 0.5394(3) 0.0505(11) Uani 1 1 d . . .
O7 O 0.1362(2) 0.6915(3) 0.7522(2) 0.0376(9) Uani 1 1 d . . .
O8 O 0.2703(3) 0.5329(3) 0.8268(2) 0.0401(9) Uani 1 1 d . . .
O9 O 0.1864(3) 0.3054(3) 0.9193(3) 0.0472(10) Uani 1 1 d . . .
O10 O 0.0382(3) 0.7416(3) 1.0787(3) 0.0535(11) Uani 1 1 d . . .
O11 O 0.1858(3) 0.5631(3) 1.1731(3) 0.0485(10) Uani 1 1 d . . .
O12 O 0.0907(3) 0.3436(3) 1.2591(3) 0.0462(10) Uani 1 1 d . . .

loop_
_atom_site_aniso_label
_atom_site_aniso_U_11
_atom_site_aniso_U_22
_atom_site_aniso_U_33
_atom_site_aniso_U_23
_atom_site_aniso_U_13
_atom_site_aniso_U_12
Cl6 0.0480(9) 0.0633(11) 0.0718(12) -0.0220(9) -0.0211(8) -0.0020(8)
O1W 0.035(2) 0.063(3) 0.031(2) -0.019(2) 0.0000(16) 0.0039(18)
O2W 0.041(2) 0.051(3) 0.040(2) -0.017(2) 0.0066(18) -0.0089(18)
O3W 0.053(2) 0.043(2) 0.037(2) -0.014(2) 0.0079(19) -0.0069(19)
O4W 0.037(2) 0.059(3) 0.045(3) -0.021(2) -0.0011(18) -0.0044(19)
Sm1 0.03055(15) 0.04110(18) 0.02584(16) -0.01639(13) -0.00183(11) 0.00054(11)
Cl1 0.0519(11) 0.0581(12) 0.163(3) -0.0331(15) 0.0061(13) -0.0033(9)
Cl2 0.0440(10) 0.0894(15) 0.124(2) -0.0374(15) -0.0131(11) -0.0115(9)
Cl3 0.0422(10) 0.0885(17) 0.170(3) 0.0382(18) 0.0038(14) -0.0016(10)
Cl4 0.254(14) 0.131(5) 0.060(3) -0.016(3) -0.039(4) 0.011(7)
Cl4' 0.090(7) 0.116(9) 0.039(4) 0.000(4) 0.004(4) -0.026(5)
Cd1 0.0547(3) 0.0577(3) 0.0666(4) 0.0066(3) 0.0005(3) 0.0023(3)
C1 0.025(2) 0.043(3) 0.024(3) -0.016(2) -0.002(2) 0.002(2)
C2 0.029(3) 0.050(3) 0.029(3) -0.017(3) -0.008(2) 0.001(2)
C3 0.032(3) 0.050(3) 0.029(3) -0.021(3) -0.009(2) -0.006(2)
C4 0.034(3) 0.064(4) 0.031(3) -0.031(3) -0.009(2) -0.003(3)
C5 0.028(3) 0.048(3) 0.033(3) -0.019(3) 0.000(2) -0.002(2)
C6 0.050(3) 0.047(4) 0.037(3) -0.020(3) -0.003(3) -0.012(3)
C7 0.033(3) 0.034(3) 0.029(3) -0.008(2) 0.007(2) -0.009(2)
C8 0.036(3) 0.039(3) 0.040(3) -0.016(3) -0.003(2) -0.009(2)
C9 0.039(3) 0.033(3) 0.032(3) -0.011(2) 0.000(2) -0.007(2)
C10 0.049(3) 0.047(3) 0.037(3) -0.024(3) 0.006(3) -0.006(3)
C11 0.036(3) 0.045(3) 0.033(3) -0.020(3) -0.004(2) -0.003(2)
C12 0.039(3) 0.037(3) 0.052(4) -0.025(3) 0.000(3) 0.001(2)
C13 0.031(3) 0.039(3) 0.022(3) -0.011(2) -0.006(2) -0.005(2)
C14 0.036(3) 0.036(3) 0.028(3) -0.008(2) -0.003(2) 0.000(2)
C15 0.034(3) 0.046(3) 0.025(3) -0.012(3) -0.002(2) 0.007(2)
C16 0.038(3) 0.033(3) 0.032(3) -0.013(2) -0.002(2) -0.004(2)
C17 0.036(3) 0.058(4) 0.028(3) -0.023(3) -0.005(2) -0.001(3)
C18 0.029(3) 0.038(3) 0.041(3) -0.014(3) -0.003(2) 0.002(2)
C19 0.030(3) 0.035(3) 0.026(3) -0.012(2) 0.005(2) -0.005(2)
C20 0.040(3) 0.032(3) 0.039(3) -0.019(3) -0.001(2) -0.005(2)
C21 0.039(3) 0.031(3) 0.038(3) -0.013(3) 0.002(2) -0.005(2)
C22 0.049(3) 0.048(4) 0.042(4) -0.028(3) -0.003(3) -0.005(3)
C23 0.033(3) 0.041(3) 0.031(3) -0.016(3) -0.006(2) -0.007(2)
C24 0.053(3) 0.045(3) 0.034(3) -0.020(3) -0.008(3) -0.013(3)
C25 0.022(2) 0.043(3) 0.030(3) -0.017(3) -0.001(2) -0.006(2)
C26 0.029(2) 0.057(4) 0.026(3) -0.024(3) -0.007(2) -0.008(2)
C27 0.025(2) 0.042(3) 0.028(3) -0.012(2) -0.003(2) -0.005(2)
C28 0.028(3) 0.048(3) 0.037(3) -0.023(3) -0.006(2) -0.003(2)
C29 0.032(3) 0.050(3) 0.031(3) -0.019(3) 0.000(2) 0.000(2)
C30 0.039(3) 0.057(4) 0.031(3) -0.016(3) -0.007(2) -0.009(3)
C31 0.040(3) 0.037(3) 0.029(3) -0.011(3) 0.002(2) 0.002(2)
C32 0.030(3) 0.047(3) 0.026(3) -0.014(3) -0.002(2) 0.005(2)
C33 0.040(3) 0.034(3) 0.028(3) -0.008(2) 0.004(2) 0.002(2)
C34 0.028(3) 0.051(3) 0.030(3) -0.017(3) -0.004(2) -0.002(2)
C35 0.044(3) 0.044(3) 0.050(4) -0.029(3) 0.001(3) 0.001(3)
C36 0.032(3) 0.039(3) 0.031(3) -0.007(3) -0.004(2) -0.004(2)
N1 0.033(2) 0.045(3) 0.027(2) -0.017(2) 0.0011(19) -0.003(2)
N2 0.036(2) 0.049(3) 0.027(2) -0.017(2) -0.0019(19) -0.004(2)
N3 0.033(2) 0.051(3) 0.031(3) -0.020(2) 0.0005(19) -0.005(2)
N4 0.036(2) 0.050(3) 0.035(3) -0.023(2) -0.004(2) -0.005(2)
N5 0.037(2) 0.042(3) 0.037(3) -0.019(2) -0.004(2) -0.002(2)
N6 0.032(2) 0.039(3) 0.028(2) -0.016(2) -0.0046(18) -0.0048(19)
N7 0.040(3) 0.054(3) 0.035(3) -0.025(2) -0.004(2) 0.001(2)
N8 0.037(2) 0.045(3) 0.038(3) -0.023(2) 0.002(2) -0.004(2)
N9 0.031(2) 0.039(3) 0.037(3) -0.018(2) -0.0046(19) -0.0027(19)
N10 0.036(2) 0.050(3) 0.029(3) -0.019(2) -0.0021(19) -0.003(2)
N11 0.035(2) 0.043(3) 0.039(3) -0.018(2) -0.001(2) -0.007(2)
N12 0.033(2) 0.038(3) 0.034(3) -0.015(2) -0.0024(19) -0.0045(19)
N13 0.034(2) 0.034(2) 0.030(2) -0.014(2) -0.0039(19) 0.0025(18)
N14 0.032(2) 0.041(3) 0.031(2) -0.018(2) 0.0036(19) -0.0072(19)
N15 0.039(2) 0.045(3) 0.030(3) -0.020(2) -0.001(2) -0.006(2)
N16 0.041(3) 0.054(3) 0.044(3) -0.029(3) -0.003(2) -0.001(2)
N17 0.038(2) 0.043(3) 0.033(3) -0.012(2) -0.007(2) -0.003(2)
N18 0.033(2) 0.046(3) 0.026(2) -0.014(2) -0.0020(19) -0.001(2)
N19 0.045(3) 0.054(3) 0.031(3) -0.022(2) 0.002(2) -0.007(2)
N20 0.036(2) 0.055(3) 0.026(2) -0.016(2) 0.0046(19) -0.011(2)
N21 0.033(2) 0.050(3) 0.028(2) -0.016(2) -0.0006(19) -0.001(2)
N22 0.038(2) 0.049(3) 0.036(3) -0.025(2) -0.001(2) -0.010(2)
N23 0.035(2) 0.050(3) 0.033(3) -0.022(2) 0.004(2) -0.005(2)
N24 0.034(2) 0.049(3) 0.028(2) -0.018(2) -0.0014(19) 0.003(2)
O1 0.037(2) 0.051(2) 0.034(2) -0.0237(19) 0.0008(16) -0.0055(17)
O2 0.048(2) 0.040(2) 0.039(2) -0.0197(19) -0.0062(18) 0.0033(18)
O3 0.040(2) 0.041(2) 0.038(2) -0.0199(19) -0.0051(17) -0.0042(17)
O4 0.044(2) 0.063(3) 0.054(3) -0.037(2) 0.002(2) -0.003(2)
O5 0.059(3) 0.078(3) 0.048(3) -0.033(3) 0.000(2) 0.004(2)
O6 0.051(2) 0.068(3) 0.040(3) -0.032(2) 0.007(2) -0.013(2)
O7 0.0361(19) 0.050(2) 0.029(2) -0.0221(19) 0.0008(16) 0.0004(17)
O8 0.043(2) 0.049(2) 0.030(2) -0.0196(19) -0.0067(17) 0.0038(18)
O9 0.049(2) 0.052(3) 0.037(3) -0.018(2) -0.0004(19) -0.0030(19)
O10 0.061(3) 0.072(3) 0.030(2) -0.025(2) -0.003(2) -0.002(2)
O11 0.046(2) 0.068(3) 0.035(2) -0.026(2) 0.0000(19) -0.006(2)
O12 0.041(2) 0.063(3) 0.045(3) -0.035(2) 0.0086(19) -0.0099(19)

loop_
_atom_type_symbol
_atom_type_description
_atom_type_scat_dispersion_real
_atom_type_scat_dispersion_imag
_atom_type_scat_source
C C 0.0033 0.0016 'International Tables Vol C Tables 4.2.6.8 and 6.1.1.4'
H H 0.0000 0.0000 'International Tables Vol C Tables 4.2.6.8 and 6.1.1.4'
N N 0.0061 0.0033 'International Tables Vol C Tables 4.2.6.8 and 6.1.1.4'
O O 0.0106 0.0060 'International Tables Vol C Tables 4.2.6.8 and 6.1.1.4'
Cl Cl 0.1484 0.1585 'International Tables Vol C Tables 4.2.6.8 and 6.1.1.4'
Cd Cd -0.8075 1.2024 'International Tables Vol C Tables 4.2.6.8 and 6.1.1.4'
Sm Sm -0.1638 3.4418 'International Tables Vol C Tables 4.2.6.8 and 6.1.1.4'

loop_
_geom_angle_atom_site_label_1
_geom_angle_atom_site_label_2
_geom_angle_atom_site_label_3
_geom_angle
_geom_angle_site_symmetry_1
_geom_angle_site_symmetry_3
O7 Sm1 O1 126.61(13) . .
O7 Sm1 O8 76.11(13) . .
O1 Sm1 O8 151.76(13) . .
O7 Sm1 O2 151.03(14) . .
O1 Sm1 O2 76.91(14) . .
O8 Sm1 O2 88.31(13) . .
O7 Sm1 O3W 71.00(13) . .
O1 Sm1 O3W 73.61(14) . .
O8 Sm1 O3W 103.72(14) . .
O2 Sm1 O3W 137.31(14) . .
O7 Sm1 O1W 73.12(13) . .
O1 Sm1 O1W 70.71(13) . .
O8 Sm1 O1W 137.11(13) . .
O2 Sm1 O1W 104.89(14) . .
O3W Sm1 O1W 93.74(15) . .
O7 Sm1 O4W 123.39(14) . .
O1 Sm1 O4W 80.09(14) . .
O8 Sm1 O4W 72.53(14) . .
O2 Sm1 O4W 72.71(14) . .
O3W Sm1 O4W 72.35(15) . .
O1W Sm1 O4W 150.29(14) . .
O7 Sm1 O2W 80.28(14) . .
O1 Sm1 O2W 122.94(14) . .
O8 Sm1 O2W 72.98(14) . .
O2 Sm1 O2W 71.79(14) . .
O3W Sm1 O2W 150.89(14) . .
O1W Sm1 O2W 72.97(14) . .
O4W Sm1 O2W 130.44(15) . .
Cl4' Cd1 Cl3 102.0(3) . .
Cl4' Cd1 Cl1 130.0(4) . .
Cl3 Cd1 Cl1 113.26(8) . .
Cl4' Cd1 Cl2 96.3(5) . .
Cl3 Cd1 Cl2 106.76(11) . .
Cl1 Cd1 Cl2 105.51(8) . .
Cl4' Cd1 Cl4 26.0(2) . .
Cl3 Cd1 Cl4 114.5(3) . .
Cl1 Cd1 Cl4 104.5(4) . .
Cl2 Cd1 Cl4 112.0(2) . .
O1 C1 N2 124.8(5) . .
O1 C1 N1 125.2(5) . .
N2 C1 N1 110.0(4) . .
N3 C2 N1 112.9(4) . .
N3 C2 C3 102.6(4) . .
N1 C2 C3 102.6(4) . .
N3 C2 H2 112.6 . .
N1 C2 H2 112.6 . .
C3 C2 H2 112.6 . .
N4 C3 N2 115.3(4) . .
N4 C3 C2 103.4(4) . .
N2 C3 C2 102.6(4) . .
N4 C3 H3 111.6 . .
N2 C3 H3 111.6 . .
C2 C3 H3 111.6 . .
O4 C4 N4 127.0(6) . .
O4 C4 N3 125.3(6) . .
N4 C4 N3 107.7(5) . .
N5 C5 N2 112.7(4) . .
N5 C5 H5A 109.0 . .
N2 C5 H5A 109.0 . .
N5 C5 H5B 109.0 . .
N2 C5 H5B 109.0 . .
H5A C5 H5B 107.8 . .
N7 C6 N4 114.5(5) . .
N7 C6 H6A 108.6 . .
N4 C6 H6A 108.6 . .
N7 C6 H6B 108.6 . .
N4 C6 H6B 108.6 . .
H6A C6 H6B 107.6 . .
O2 C7 N6 124.5(5) . .
O2 C7 N5 125.5(5) . .
N6 C7 N5 109.9(5) . .
N5 C8 N7 115.4(5) . .
N5 C8 C9 102.7(4) . .
N7 C8 C9 103.1(4) . .
N5 C8 H8 111.6 . .
N7 C8 H8 111.6 . .
C9 C8 H8 111.6 . .
N8 C9 N6 115.5(4) . .
N8 C9 C8 103.3(4) . .
N6 C9 C8 103.6(4) . .
N8 C9 H9 111.3 . .
N6 C9 H9 111.3 . .
C8 C9 H9 111.3 . .
O5 C10 N7 126.4(6) . .
O5 C10 N8 124.7(6) . .
N7 C10 N8 108.9(5) . .
N9 C11 N6 114.0(5) . .
N9 C11 H11A 108.7 . .
N6 C11 H11A 108.7 . .
N9 C11 H11B 108.7 . .
N6 C11 H11B 108.7 . .
H11A C11 H11B 107.6 . .
N8 C12 N11 113.9(5) . .
N8 C12 H12A 108.8 . .
N11 C12 H12A 108.8 . .
N8 C12 H12B 108.8 . .
N11 C12 H12B 108.8 . .
H12A C12 H12B 107.7 . .
O3 C13 N10 125.6(5) . .
O3 C13 N9 124.6(5) . .
N10 C13 N9 109.8(5) . .
N11 C14 N9 114.9(4) . .
N11 C14 C15 102.7(4) . .
N9 C14 C15 103.6(4) . .
N11 C14 H14 111.7 . .
N9 C14 H14 111.7 . .
C15 C14 H14 111.7 . .
N12 C15 N10 114.4(5) . .
N12 C15 C14 103.5(4) . .
N10 C15 C14 102.8(4) . .
N12 C15 H15 111.8 . .
N10 C15 H15 111.8 . .
C14 C15 H15 111.8 . .
O6 C16 N12 127.0(5) . .
O6 C16 N11 125.6(5) . .
N12 C16 N11 107.4(5) . .
N10 C17 N3 113.3(4) 2_666 .
N10 C17 H17A 108.9 2_666 .
N3 C17 H17A 108.9 . .
N10 C17 H17B 108.9 2_666 .
N3 C17 H17B 108.9 . .
H17A C17 H17B 107.7 . .
N12 C18 N1 113.6(4) 2_666 .
N12 C18 H18A 108.9 2_666 .
N1 C18 H18A 108.9 . .
N12 C18 H18B 108.9 2_666 .
N1 C18 H18B 108.9 . .
H18A C18 H18B 107.7 . .
O7 C19 N14 125.3(5) . .
O7 C19 N13 125.8(5) . .
N14 C19 N13 108.8(4) . .
N13 C20 N15 113.7(4) . .
N13 C20 C21 103.1(4) . .
N15 C20 C21 101.9(4) . .
N13 C20 H20 112.5 . .
N15 C20 H20 112.5 . .
C21 C20 H20 112.5 . .
N16 C21 N14 113.8(5) . .
N16 C21 C20 104.0(4) . .
N14 C21 C20 102.2(4) . .
N16 C21 H21 112.1 . .
N14 C21 H21 112.1 . .
C20 C21 H21 112.1 . .
O10 C22 N15 125.5(6) . .
O10 C22 N16 125.4(6) . .
N15 C22 N16 109.1(5) . .
N17 C23 N14 112.8(4) . .
N17 C23 H23A 109.0 . .
N14 C23 H23A 109.0 . .
N17 C23 H23B 109.0 . .
N14 C23 H23B 109.0 . .
H23A C23 H23B 107.8 . .
N19 C24 N16 112.4(4) . .
N19 C24 H24A 109.1 . .
N16 C24 H24A 109.1 . .
N19 C24 H24B 109.1 . .
N16 C24 H24B 109.1 . .
H24A C24 H24B 107.8 . .
O8 C25 N17 126.0(5) . .
O8 C25 N18 123.8(5) . .
N17 C25 N18 110.2(5) . .
N19 C26 N17 114.0(4) . .
N19 C26 C27 103.3(4) . .
N17 C26 C27 101.9(4) . .
N19 C26 H26 112.3 . .
N17 C26 H26 112.3 . .
C27 C26 H26 112.3 . .
N20 C27 N18 114.0(4) . .
N20 C27 C26 103.6(4) . .
N18 C27 C26 104.2(4) . .
N20 C27 H27 111.5 . .
N18 C27 H27 111.5 . .
C26 C27 H27 111.5 . .
O11 C28 N20 126.2(6) . .
O11 C28 N19 124.5(5) . .
N20 C28 N19 109.2(5) . .
N21 C29 N18 114.1(4) . .
N21 C29 H29A 108.7 . .
N18 C29 H29A 108.7 . .
N21 C29 H29B 108.7 . .
N18 C29 H29B 108.7 . .
H29A C29 H29B 107.6 . .
N20 C30 N23 112.5(5) . .
N20 C30 H30A 109.1 . .
N23 C30 H30A 109.1 . .
N20 C30 H30B 109.1 . .
N23 C30 H30B 109.1 . .
H30A C30 H30B 107.8 . .
O9 C31 N21 125.2(5) . .
O9 C31 N22 125.9(6) . .
N21 C31 N22 108.8(5) . .
N23 C32 N21 115.2(5) . .
N23 C32 C33 103.4(4) . .
N21 C32 C33 102.6(4) . .
N23 C32 H32 111.7 . .
N21 C32 H32 111.7 . .
C33 C32 H32 111.7 . .
N24 C33 N22 114.7(5) . .
N24 C33 C32 103.1(4) . .
N22 C33 C32 103.8(4) . .
N24 C33 H33 111.5 . .
N22 C33 H33 111.5 . .
C32 C33 H33 111.5 . .
O12 C34 N23 125.2(5) . .
O12 C34 N24 127.1(5) . .
N23 C34 N24 107.7(5) . .
N15 C35 N22 114.6(5) . 2_567
N15 C35 H35A 108.6 . .
N22 C35 H35A 108.6 2_567 .
N15 C35 H35B 108.6 . .
N22 C35 H35B 108.6 2_567 .
H35A C35 H35B 107.6 . .
N24 C36 N13 114.3(4) 2_567 .
N24 C36 H36A 108.7 2_567 .
N13 C36 H36A 108.7 . .
N24 C36 H36B 108.7 2_567 .
N13 C36 H36B 108.7 . .
H36A C36 H36B 107.6 . .
C1 N1 C2 112.4(5) . .
C1 N1 C18 123.3(5) . .
C2 N1 C18 121.9(5) . .
C1 N2 C3 112.3(4) . .
C1 N2 C5 123.9(4) . .
C3 N2 C5 123.4(4) . .
C4 N3 C2 112.7(5) . .
C4 N3 C17 123.3(5) . .
C2 N3 C17 122.9(5) . .
C4 N4 C3 113.5(5) . .
C4 N4 C6 122.2(5) . .
C3 N4 C6 124.3(5) . .
C7 N5 C5 123.4(5) . .
C7 N5 C8 112.4(5) . .
C5 N5 C8 124.2(5) . .
C7 N6 C11 123.8(5) . .
C7 N6 C9 111.3(4) . .
C11 N6 C9 123.6(4) . .
C10 N7 C6 122.0(5) . .
C10 N7 C8 112.3(5) . .
C6 N7 C8 124.8(5) . .
C10 N8 C9 112.1(5) . .
C10 N8 C12 123.1(5) . .
C9 N8 C12 124.4(5) . .
C13 N9 C11 124.4(5) . .
C13 N9 C14 111.7(4) . .
C11 N9 C14 122.4(4) . .
C13 N10 C17 123.1(5) . 2_666
C13 N10 C15 111.9(4) . .
C17 N10 C15 122.2(4) 2_666 .
C16 N11 C14 113.2(4) . .
C16 N11 C12 122.4(5) . .
C14 N11 C12 122.8(5) . .
C16 N12 C15 113.1(4) . .
C16 N12 C18 123.3(5) . 2_666
C15 N12 C18 122.4(5) . 2_666
C19 N13 C20 113.0(4) . .
C19 N13 C36 121.8(4) . .
C20 N13 C36 123.7(4) . .
C19 N14 C23 123.8(4) . .
C19 N14 C21 112.6(4) . .
C23 N14 C21 123.6(4) . .
C22 N15 C35 123.6(5) . .
C22 N15 C20 112.6(5) . .
C35 N15 C20 123.1(5) . .
C22 N16 C21 112.0(5) . .
C22 N16 C24 122.8(5) . .
C21 N16 C24 124.2(5) . .
C25 N17 C23 124.6(5) . .
C25 N17 C26 112.3(5) . .
C23 N17 C26 123.1(5) . .
C25 N18 C29 122.3(4) . .
C25 N18 C27 111.0(4) . .
C29 N18 C27 123.1(4) . .
C28 N19 C24 122.5(5) . .
C28 N19 C26 111.4(5) . .
C24 N19 C26 125.3(5) . .
C28 N20 C27 111.9(5) . .
C28 N20 C30 122.1(5) . .
C27 N20 C30 125.6(5) . .
C31 N21 C29 123.6(5) . .
C31 N21 C32 112.9(5) . .
C29 N21 C32 123.0(4) . .
C31 N22 C35 122.6(5) . 2_567
C31 N22 C33 111.9(4) . .
C35 N22 C33 123.9(5) 2_567 .
C34 N23 C32 113.1(5) . .
C34 N23 C30 120.8(5) . .
C32 N23 C30 123.3(5) . .
C34 N24 C36 122.4(4) . 2_567
C34 N24 C33 112.5(4) . .
C36 N24 C33 123.6(5) 2_567 .
C1 O1 Sm1 157.5(4) . .
C7 O2 Sm1 155.3(4) . .
C19 O7 Sm1 157.9(3) . .
C25 O8 Sm1 154.7(4) . .

loop_
_geom_bond_atom_site_label_1
_geom_bond_atom_site_label_2
_geom_bond_distance
_geom_bond_site_symmetry_2
O1W Sm1 2.421(4) .
O2W Sm1 2.468(4) .
O3W Sm1 2.414(4) .
O4W Sm1 2.450(4) .
Sm1 O7 2.373(4) .
Sm1 O1 2.376(4) .
Sm1 O8 2.384(4) .
Sm1 O2 2.396(4) .
Cl1 Cd1 2.447(2) .
Cl2 Cd1 2.467(3) .
Cl3 Cd1 2.446(2) .
Cl4 Cd1 2.483(6) .
Cl4' Cd1 2.347(8) .
C1 O1 1.246(6) .
C1 N2 1.342(7) .
C1 N1 1.346(7) .
C2 N3 1.451(7) .
C2 N1 1.452(7) .
C2 C3 1.567(8) .
C2 H2 0.9900 .
C3 N4 1.433(7) .
C3 N2 1.457(7) .
C3 H3 0.9900 .
C4 O4 1.229(7) .
C4 N4 1.365(7) .
C4 N3 1.380(8) .
C5 N5 1.437(7) .
C5 N2 1.467(7) .
C5 H5A 0.9800 .
C5 H5B 0.9800 .
C6 N7 1.448(8) .
C6 N4 1.452(8) .
C6 H6A 0.9800 .
C6 H6B 0.9800 .
C7 O2 1.233(7) .
C7 N6 1.346(7) .
C7 N5 1.356(7) .
C8 N5 1.444(7) .
C8 N7 1.451(7) .
C8 C9 1.550(8) .
C8 H8 0.9900 .
C9 N8 1.445(7) .
C9 N6 1.459(7) .
C9 H9 0.9900 .
C10 O5 1.216(7) .
C10 N7 1.353(8) .
C10 N8 1.369(8) .
C11 N9 1.425(7) .
C11 N6 1.443(7) .
C11 H11A 0.9800 .
C11 H11B 0.9800 .
C12 N8 1.447(7) .
C12 N11 1.460(7) .
C12 H12A 0.9800 .
C12 H12B 0.9800 .
C13 O3 1.241(6) .
C13 N10 1.355(7) .
C13 N9 1.367(7) .
C14 N11 1.437(7) .
C14 N9 1.452(7) .
C14 C15 1.562(8) .
C14 H14 0.9900 .
C15 N12 1.433(7) .
C15 N10 1.466(7) .
C15 H15 0.9900 .
C16 O6 1.230(7) .
C16 N12 1.369(7) .
C16 N11 1.377(7) .
C17 N10 1.429(7) 2_666
C17 N3 1.453(7) .
C17 H17A 0.9800 .
C17 H17B 0.9800 .
C18 N12 1.441(7) 2_666
C18 N1 1.456(7) .
C18 H18A 0.9800 .
C18 H18B 0.9800 .
C19 O7 1.223(6) .
C19 N14 1.350(7) .
C19 N13 1.362(7) .
C20 N13 1.442(7) .
C20 N15 1.464(7) .
C20 C21 1.568(8) .
C20 H20 0.9900 .
C21 N16 1.438(8) .
C21 N14 1.468(7) .
C21 H21 0.9900 .
C22 O10 1.227(7) .
C22 N15 1.357(8) .
C22 N16 1.367(8) .
C23 N17 1.438(7) .
C23 N14 1.449(7) .
C23 H23A 0.9800 .
C23 H23B 0.9800 .
C24 N19 1.441(8) .
C24 N16 1.462(8) .
C24 H24A 0.9800 .
C24 H24B 0.9800 .
C25 O8 1.237(6) .
C25 N17 1.330(7) .
C25 N18 1.371(7) .
C26 N19 1.451(7) .
C26 N17 1.485(7) .
C26 C27 1.550(8) .
C26 H26 0.9900 .
C27 N20 1.443(7) .
C27 N18 1.453(7) .
C27 H27 0.9900 .
C28 O11 1.232(7) .
C28 N20 1.363(7) .
C28 N19 1.368(8) .
C29 N21 1.429(7) .
C29 N18 1.449(7) .
C29 H29A 0.9800 .
C29 H29B 0.9800 .
C30 N20 1.447(8) .
C30 N23 1.459(7) .
C30 H30A 0.9800 .
C30 H30B 0.9800 .
C31 O9 1.216(7) .
C31 N21 1.356(7) .
C31 N22 1.379(7) .
C32 N23 1.437(7) .
C32 N21 1.454(7) .
C32 C33 1.564(8) .
C32 H32 0.9900 .
C33 N24 1.442(7) .
C33 N22 1.443(7) .
C33 H33 0.9900 .
C34 O12 1.225(7) .
C34 N23 1.367(7) .
C34 N24 1.386(7) .
C35 N15 1.426(7) .
C35 N22 1.438(7) 2_567
C35 H35A 0.9800 .
C35 H35B 0.9800 .
C36 N24 1.433(7) 2_567
C36 N13 1.446(7) .
C36 H36A 0.9800 .
C36 H36B 0.9800 .
N10 C17 1.429(7) 2_666
N12 C18 1.441(7) 2_666
N22 C35 1.438(7) 2_567
N24 C36 1.433(7) 2_567

loop_
_platon_squeeze_void_nr
_platon_squeeze_void_average_x
_platon_squeeze_void_average_y
_platon_squeeze_void_average_z
_platon_squeeze_void_volume
_platon_squeeze_void_count_electrons
_platon_squeeze_void_content
1 -0.006 0.000 0.010 1104 418 ' '
2 0.000 0.500 0.000 98 38 ' '
3 0.500 0.500 0.500 93 37 ' '
